data_7719488
loop_
_publ_author_name
'Nazak, Joseph'
'Land, Michael A.'
'Masuda, Jason D.'
'Chitnis, Saurabh S.'

_publ_section_title
;
 Phosphaza-norbornanes.
;
_journal_issue 40
_journal_name_full 'Dalton transactions (Cambridge, England : 2003)'
_journal_page_first 15020
_journal_page_last 15024
_journal_paper_doi 10.1039/d5dt02134k
_journal_volume 54
_journal_year 2025
_chemical_formula_moiety 'C10 H12 F5 N5 P2'
_chemical_formula_sum 'C10 H12 F5 N5 P2'
_chemical_formula_weight 359.19
_space_group_crystal_system triclinic
_space_group_IT_number 2
_space_group_name_Hall '-P 1'
_space_group_name_H-M_alt 'P -1'
_atom_sites_solution_hydrogens geom
_atom_sites_solution_primary dual
_audit_creation_date 2025-03-05
_audit_creation_method
;
Olex2 1.5
(compiled 2023.08.24 svn.re1ec1418 for OlexSys, GUI svn.r6817)
;
_audit_update_record
;
2025-07-29 deposited with the CCDC.	2025-09-15 downloaded from the CCDC.
;
_cell_angle_alpha 113.011(9)
_cell_angle_beta 103.985(9)
_cell_angle_gamma 101.423(10)
_cell_formula_units_Z 2
_cell_length_a 7.398(3)
_cell_length_b 10.662(5)
_cell_length_c 10.831(4)
_cell_measurement_reflns_used 9221
_cell_measurement_temperature 150.00
_cell_measurement_theta_max 26.456
_cell_measurement_theta_min 2.184
_cell_volume 721.0(5)
_computing_cell_refinement 'SAINT V8.40B (?, 2016)'
_computing_data_reduction 'SAINT V8.40B (?, 2016)'
_computing_molecular_graphics 'Olex2 1.5 (Dolomanov et al., 2009)'
_computing_publication_material 'Olex2 1.5 (Dolomanov et al., 2009)'
_computing_structure_refinement 'SHELXL 2018/3 (Sheldrick, 2015)'
_computing_structure_solution 'SHELXT 2018/2 (Sheldrick, 2018)'
_diffrn_ambient_temperature 150.00
_diffrn_detector '100 \\times 140 mm^2^ CMOS sensor'
_diffrn_detector_area_resol_mean 7.3910
_diffrn_detector_type 'Bruker PHOTON III'
_diffrn_measured_fraction_theta_full 0.999
_diffrn_measured_fraction_theta_max 0.991
_diffrn_measurement_device '\k--geometry diffractometer'
_diffrn_measurement_device_type 'Bruker D8 VENTURE'
_diffrn_radiation_monochromator 'multilayer mirror'
_diffrn_radiation_type MoK\a
_diffrn_radiation_wavelength 0.71073
_diffrn_reflns_av_R_equivalents 0.0524
_diffrn_reflns_av_unetI/netI 0.0239
_diffrn_reflns_Laue_measured_fraction_full 0.999
_diffrn_reflns_Laue_measured_fraction_max 0.991
_diffrn_reflns_limit_h_max 9
_diffrn_reflns_limit_h_min -9
_diffrn_reflns_limit_k_max 13
_diffrn_reflns_limit_k_min -13
_diffrn_reflns_limit_l_max 13
_diffrn_reflns_limit_l_min -13
_diffrn_reflns_number 32040
_diffrn_reflns_point_group_measured_fraction_full 0.999
_diffrn_reflns_point_group_measured_fraction_max 0.991
_diffrn_reflns_theta_full 25.242
_diffrn_reflns_theta_max 26.534
_diffrn_reflns_theta_min 2.184
_diffrn_source 'microfocus sealed tube'
_diffrn_source_current 1.4
_diffrn_source_power 0.07
_diffrn_source_type 'Incoatec I\mS 3.0'
_diffrn_source_voltage 50.0
_exptl_absorpt_coefficient_mu 0.360
_exptl_absorpt_correction_T_max 0.7454
_exptl_absorpt_correction_T_min 0.5791
_exptl_absorpt_correction_type multi-scan
_exptl_absorpt_process_details
;
SADABS-2016/2 (Bruker,2016/2) was used for absorption correction.
wR2(int) was 0.1164 before and 0.0783 after correction.
The Ratio of minimum to maximum transmission is 0.7769.
The \l/2 correction factor is Not present.
;
_exptl_crystal_colour colourless
_exptl_crystal_colour_primary colourless
_exptl_crystal_density_diffrn 1.655
_exptl_crystal_description block
_exptl_crystal_F_000 364
_exptl_crystal_size_max 0.41
_exptl_crystal_size_mid 0.315
_exptl_crystal_size_min 0.312
_refine_diff_density_max 0.593
_refine_diff_density_min -0.496
_refine_diff_density_rms 0.104
_refine_ls_extinction_method none
_refine_ls_goodness_of_fit_ref 1.115
_refine_ls_hydrogen_treatment constr
_refine_ls_matrix_type full
_refine_ls_number_parameters 203
_refine_ls_number_reflns 2981
_refine_ls_number_restraints 0
_refine_ls_restrained_S_all 1.115
_refine_ls_R_factor_all 0.0883
_refine_ls_R_factor_gt 0.0670
_refine_ls_shift/su_max 0.000
_refine_ls_shift/su_mean 0.000
_refine_ls_structure_factor_coef Fsqd
_refine_ls_weighting_details 'w=1/[\s^2^(Fo^2^)+3.3338P] where P=(Fo^2^+2Fc^2^)/3'
_refine_ls_weighting_scheme calc
_refine_ls_wR_factor_gt 0.1262
_refine_ls_wR_factor_ref 0.1439
_reflns_Friedel_coverage 0.000
_reflns_number_gt 2397
_reflns_number_total 2981
_reflns_threshold_expression 'I > 2\s(I)'
_cod_data_source_file d5dt02134k2.cif
_cod_data_source_block mo_2025_003_05_jdm_sc_joe39_0m_a
_cod_depositor_comments 'Adding full bibliography for 7719487--7719490.cif.'
_cod_database_code 7719488
_shelx_shelxl_version_number 2018/3
_shelx_space_group_comment
;
The symmetry employed for this shelxl refinement is uniquely defined
by the following loop, which should always be used as a source of
symmetry information in preference to the above space-group names.
They are only intended as comments.
;
_shelx_estimated_absorpt_t_max 0.896
_shelx_estimated_absorpt_t_min 0.866
_olex2_refinement_description
;
1. Fixed Uiso
 At 1.5 times of:
  All C(H,H,H) groups
2.a Idealised Me refined as rotating group:
 C1(H1A,H1B,H1C), C2(H2A,H2B,H2C), C3(H3A,H3B,H3C), C4(H4A,H4B,H4C)
;
_olex2_submission_special_instructions 'No special instructions were received'

loop_
_space_group_symop_operation_xyz
'x, y, z'
'-x, -y, -z'

loop_
_atom_site_label
_atom_site_type_symbol
_atom_site_fract_x
_atom_site_fract_y
_atom_site_fract_z
_atom_site_U_iso_or_equiv
_atom_site_adp_type
_atom_site_occupancy
_atom_site_site_symmetry_order
_atom_site_calc_flag
_atom_site_refinement_flags_posn
_atom_site_refinement_flags_adp
_atom_site_refinement_flags_occupancy
_atom_site_disorder_assembly
_atom_site_disorder_group
P1 P 0.45172(14) 0.70520(10) 0.37753(11) 0.0286(2) Uani 1 1 d . . . . .
P2 P 0.68775(14) 0.60210(11) 0.23533(11) 0.0294(2) Uani 1 1 d . . . . .
F1 F 0.6989(3) 0.3528(3) 0.3087(3) 0.0416(6) Uani 1 1 d . . . . .
F2 F 0.5027(4) 0.0764(3) 0.2284(3) 0.0519(7) Uani 1 1 d . . . . .
F3 F 0.1018(4) -0.0168(3) 0.1460(3) 0.0481(7) Uani 1 1 d . . . . .
F4 F -0.0987(3) 0.1699(3) 0.1438(3) 0.0423(6) Uani 1 1 d . . . . .
F5 F 0.0932(3) 0.4440(3) 0.2155(3) 0.0400(6) Uani 1 1 d . . . . .
N1 N 0.4236(5) 0.7416(3) 0.2348(4) 0.0310(7) Uani 1 1 d . . . . .
N2 N 0.5522(5) 0.6834(4) 0.1596(4) 0.0334(7) Uani 1 1 d . . . . .
N3 N 0.6959(4) 0.8020(3) 0.4713(3) 0.0281(7) Uani 1 1 d . . . . .
N4 N 0.8290(4) 0.7475(4) 0.3973(3) 0.0283(7) Uani 1 1 d . . . . .
N5 N 0.5081(5) 0.5491(3) 0.3000(4) 0.0311(7) Uani 1 1 d . . . . .
C1 C 0.2229(6) 0.6917(5) 0.1304(5) 0.0432(11) Uani 1 1 d . . . . .
H1A H 0.179247 0.586761 0.072572 0.065 Uiso 1 1 calc R U . . .
H1B H 0.223278 0.737488 0.067566 0.065 Uiso 1 1 calc R U . . .
H1C H 0.132769 0.717851 0.181506 0.065 Uiso 1 1 calc R U . . .
C2 C 0.6582(7) 0.7858(6) 0.1219(5) 0.0470(11) Uani 1 1 d . . . . .
H2A H 0.740529 0.875021 0.209445 0.070 Uiso 1 1 calc R U . . .
H2B H 0.563239 0.807343 0.059356 0.070 Uiso 1 1 calc R U . . .
H2C H 0.741817 0.743858 0.071777 0.070 Uiso 1 1 calc R U . . .
C3 C 0.7470(6) 0.9589(4) 0.5257(5) 0.0359(9) Uani 1 1 d . . . . .
H3A H 0.721352 0.981195 0.444803 0.054 Uiso 1 1 calc R U . . .
H3B H 0.886953 1.005597 0.585860 0.054 Uiso 1 1 calc R U . . .
H3C H 0.666822 0.994588 0.582695 0.054 Uiso 1 1 calc R U . . .
C4 C 0.9759(6) 0.7194(5) 0.4929(4) 0.0359(9) Uani 1 1 d . . . . .
H4A H 0.908316 0.647563 0.516177 0.054 Uiso 1 1 calc R U . . .
H4B H 1.052693 0.809056 0.581287 0.054 Uiso 1 1 calc R U . . .
H4C H 1.064359 0.682728 0.444658 0.054 Uiso 1 1 calc R U . . .
C5 C 0.4027(5) 0.4075(4) 0.2629(4) 0.0267(7) Uani 1 1 d . . . . .
C6 C 0.5011(6) 0.3084(4) 0.2650(4) 0.0297(8) Uani 1 1 d . . . . .
C7 C 0.4008(6) 0.1669(4) 0.2245(4) 0.0344(9) Uani 1 1 d . . . . .
C8 C 0.1995(6) 0.1196(4) 0.1824(4) 0.0310(8) Uani 1 1 d . . . . .
C9 C 0.0985(6) 0.2153(4) 0.1823(4) 0.0302(8) Uani 1 1 d . . . . .
C10 C 0.1992(6) 0.3558(4) 0.2209(4) 0.0293(8) Uani 1 1 d . . . . .

loop_
_atom_site_aniso_label
_atom_site_aniso_U_11
_atom_site_aniso_U_22
_atom_site_aniso_U_33
_atom_site_aniso_U_23
_atom_site_aniso_U_13
_atom_site_aniso_U_12
P1 0.0233(5) 0.0255(5) 0.0358(5) 0.0109(4) 0.0125(4) 0.0101(4)
P2 0.0264(5) 0.0303(5) 0.0324(5) 0.0125(4) 0.0129(4) 0.0120(4)
F1 0.0321(12) 0.0392(14) 0.0601(16) 0.0255(12) 0.0165(12) 0.0194(11)
F2 0.0620(18) 0.0365(14) 0.0722(19) 0.0312(14) 0.0263(15) 0.0299(13)
F3 0.0633(17) 0.0255(12) 0.0508(16) 0.0175(11) 0.0198(13) 0.0060(12)
F4 0.0307(12) 0.0397(14) 0.0466(14) 0.0152(12) 0.0132(11) 0.0022(10)
F5 0.0286(12) 0.0331(12) 0.0597(16) 0.0205(12) 0.0155(11) 0.0148(10)
N1 0.0274(16) 0.0304(17) 0.0330(17) 0.0114(14) 0.0090(14) 0.0137(13)
N2 0.0371(18) 0.0341(18) 0.0296(17) 0.0133(15) 0.0123(14) 0.0157(15)
N3 0.0235(15) 0.0297(16) 0.0336(17) 0.0133(14) 0.0139(13) 0.0121(13)
N4 0.0225(15) 0.0371(18) 0.0299(16) 0.0156(14) 0.0129(13) 0.0140(13)
N5 0.0297(16) 0.0225(15) 0.046(2) 0.0160(15) 0.0195(15) 0.0103(13)
C1 0.031(2) 0.038(2) 0.050(3) 0.017(2) 0.0029(19) 0.0121(18)
C2 0.058(3) 0.059(3) 0.038(2) 0.029(2) 0.024(2) 0.026(2)
C3 0.033(2) 0.0251(19) 0.036(2) 0.0044(17) 0.0101(17) 0.0061(16)
C4 0.0238(18) 0.051(3) 0.035(2) 0.0195(19) 0.0104(16) 0.0152(18)
C5 0.0291(18) 0.0212(17) 0.0296(18) 0.0106(15) 0.0119(15) 0.0079(14)
C6 0.0297(19) 0.0291(19) 0.036(2) 0.0169(16) 0.0145(16) 0.0138(16)
C7 0.049(2) 0.031(2) 0.035(2) 0.0204(17) 0.0167(18) 0.0218(18)
C8 0.042(2) 0.0236(18) 0.0242(18) 0.0095(15) 0.0121(16) 0.0076(16)
C9 0.0272(18) 0.0292(19) 0.0310(19) 0.0129(16) 0.0113(16) 0.0038(15)
C10 0.0299(19) 0.0260(18) 0.035(2) 0.0136(16) 0.0142(16) 0.0121(15)

loop_
_atom_type_symbol
_atom_type_description
_atom_type_scat_dispersion_real
_atom_type_scat_dispersion_imag
_atom_type_scat_source
C C 0.0033 0.0016 'International Tables Vol C Tables 4.2.6.8 and 6.1.1.4'
H H 0.0000 0.0000 'International Tables Vol C Tables 4.2.6.8 and 6.1.1.4'
F F 0.0171 0.0103 'International Tables Vol C Tables 4.2.6.8 and 6.1.1.4'
N N 0.0061 0.0033 'International Tables Vol C Tables 4.2.6.8 and 6.1.1.4'
P P 0.1023 0.0942 'International Tables Vol C Tables 4.2.6.8 and 6.1.1.4'

loop_
_geom_angle_atom_site_label_1
_geom_angle_atom_site_label_2
_geom_angle_atom_site_label_3
_geom_angle
_geom_angle_site_symmetry_1
_geom_angle_site_symmetry_3
_geom_angle_publ_flag
N1 P1 N5 95.81(16) . . ?
N3 P1 N1 98.81(16) . . ?
N3 P1 N5 90.85(16) . . ?
N2 P2 N5 92.46(17) . . ?
N4 P2 N2 99.43(16) . . ?
N4 P2 N5 93.12(16) . . ?
N2 N1 P1 108.2(2) . . ?
N2 N1 C1 109.3(3) . . ?
C1 N1 P1 118.0(3) . . ?
N1 N2 P2 114.4(2) . . ?
C2 N2 P2 116.6(3) . . ?
C2 N2 N1 111.5(3) . . ?
N4 N3 P1 114.1(2) . . ?
C3 N3 P1 115.5(2) . . ?
C3 N3 N4 110.5(3) . . ?
N3 N4 P2 108.2(2) . . ?
C4 N4 P2 115.2(3) . . ?
C4 N4 N3 108.8(3) . . ?
P1 N5 P2 102.69(16) . . ?
C5 N5 P1 128.8(3) . . ?
C5 N5 P2 126.5(3) . . ?
N1 C1 H1A 109.5 . . ?
N1 C1 H1B 109.5 . . ?
N1 C1 H1C 109.5 . . ?
H1A C1 H1B 109.5 . . ?
H1A C1 H1C 109.5 . . ?
H1B C1 H1C 109.5 . . ?
N2 C2 H2A 109.5 . . ?
N2 C2 H2B 109.5 . . ?
N2 C2 H2C 109.5 . . ?
H2A C2 H2B 109.5 . . ?
H2A C2 H2C 109.5 . . ?
H2B C2 H2C 109.5 . . ?
N3 C3 H3A 109.5 . . ?
N3 C3 H3B 109.5 . . ?
N3 C3 H3C 109.5 . . ?
H3A C3 H3B 109.5 . . ?
H3A C3 H3C 109.5 . . ?
H3B C3 H3C 109.5 . . ?
N4 C4 H4A 109.5 . . ?
N4 C4 H4B 109.5 . . ?
N4 C4 H4C 109.5 . . ?
H4A C4 H4B 109.5 . . ?
H4A C4 H4C 109.5 . . ?
H4B C4 H4C 109.5 . . ?
N5 C5 C6 120.5(3) . . ?
C10 C5 N5 123.4(3) . . ?
C10 C5 C6 116.1(3) . . ?
F1 C6 C5 119.0(3) . . ?
F1 C6 C7 119.1(3) . . ?
C7 C6 C5 121.9(4) . . ?
F2 C7 C6 119.4(4) . . ?
F2 C7 C8 120.4(4) . . ?
C8 C7 C6 120.3(4) . . ?
F3 C8 C7 120.5(4) . . ?
F3 C8 C9 120.2(4) . . ?
C7 C8 C9 119.3(3) . . ?
F4 C9 C8 119.4(3) . . ?
F4 C9 C10 120.5(4) . . ?
C10 C9 C8 120.1(4) . . ?
F5 C10 C5 119.9(3) . . ?
F5 C10 C9 117.8(3) . . ?
C9 C10 C5 122.3(3) . . ?

loop_
_geom_bond_atom_site_label_1
_geom_bond_atom_site_label_2
_geom_bond_distance
_geom_bond_site_symmetry_2
_geom_bond_publ_flag
P1 N1 1.711(4) . ?
P1 N3 1.707(3) . ?
P1 N5 1.732(3) . ?
P2 N2 1.712(3) . ?
P2 N4 1.709(3) . ?
P2 N5 1.743(3) . ?
F1 C6 1.344(4) . ?
F2 C7 1.344(4) . ?
F3 C8 1.338(4) . ?
F4 C9 1.344(4) . ?
F5 C10 1.348(4) . ?
N1 N2 1.473(4) . ?
N1 C1 1.474(5) . ?
N2 C2 1.462(6) . ?
N3 N4 1.481(4) . ?
N3 C3 1.470(5) . ?
N4 C4 1.473(5) . ?
N5 C5 1.398(5) . ?
C1 H1A 0.9800 . ?
C1 H1B 0.9800 . ?
C1 H1C 0.9800 . ?
C2 H2A 0.9800 . ?
C2 H2B 0.9800 . ?
C2 H2C 0.9800 . ?
C3 H3A 0.9800 . ?
C3 H3B 0.9800 . ?
C3 H3C 0.9800 . ?
C4 H4A 0.9800 . ?
C4 H4B 0.9800 . ?
C4 H4C 0.9800 . ?
C5 C6 1.401(5) . ?
C5 C10 1.386(5) . ?
C6 C7 1.379(6) . ?
C7 C8 1.369(6) . ?
C8 C9 1.379(6) . ?
C9 C10 1.375(5) . ?

loop_
_geom_torsion_atom_site_label_1
_geom_torsion_atom_site_label_2
_geom_torsion_atom_site_label_3
_geom_torsion_atom_site_label_4
_geom_torsion
_geom_torsion_site_symmetry_1
_geom_torsion_site_symmetry_2
_geom_torsion_site_symmetry_3
_geom_torsion_site_symmetry_4
_geom_torsion_publ_flag
P1 N1 N2 P2 -0.7(3) . . . . ?
P1 N1 N2 C2 -135.7(3) . . . . ?
P1 N3 N4 P2 1.0(3) . . . . ?
P1 N3 N4 C4 -124.8(3) . . . . ?
P1 N5 C5 C6 -150.0(3) . . . . ?
P1 N5 C5 C10 30.8(6) . . . . ?
P2 N5 C5 C6 48.9(5) . . . . ?
P2 N5 C5 C10 -130.3(4) . . . . ?
F1 C6 C7 F2 -0.5(6) . . . . ?
F1 C6 C7 C8 178.6(3) . . . . ?
F2 C7 C8 F3 0.6(6) . . . . ?
F2 C7 C8 C9 178.6(4) . . . . ?
F3 C8 C9 F4 -0.7(6) . . . . ?
F3 C8 C9 C10 179.5(3) . . . . ?
F4 C9 C10 F5 -1.4(6) . . . . ?
F4 C9 C10 C5 179.2(3) . . . . ?
N1 P1 N3 N4 -65.0(3) . . . . ?
N1 P1 N3 C3 64.7(3) . . . . ?
N1 P1 N5 P2 48.43(19) . . . . ?
N1 P1 N5 C5 -116.1(4) . . . . ?
N2 P2 N4 N3 60.8(3) . . . . ?
N2 P2 N4 C4 -177.3(3) . . . . ?
N2 P2 N5 P1 -47.01(19) . . . . ?
N2 P2 N5 C5 118.0(3) . . . . ?
N3 P1 N1 N2 62.4(3) . . . . ?
N3 P1 N1 C1 -173.0(3) . . . . ?
N3 P1 N5 P2 -50.51(19) . . . . ?
N3 P1 N5 C5 145.0(4) . . . . ?
N4 P2 N2 N1 -63.5(3) . . . . ?
N4 P2 N2 C2 69.2(3) . . . . ?
N4 P2 N5 P1 52.58(19) . . . . ?
N4 P2 N5 C5 -142.4(3) . . . . ?
N5 P1 N1 N2 -29.4(3) . . . . ?
N5 P1 N1 C1 95.3(3) . . . . ?
N5 P1 N3 N4 31.0(3) . . . . ?
N5 P1 N3 C3 160.7(3) . . . . ?
N5 P2 N2 N1 30.1(3) . . . . ?
N5 P2 N2 C2 162.7(3) . . . . ?
N5 P2 N4 N3 -32.2(2) . . . . ?
N5 P2 N4 C4 89.7(3) . . . . ?
N5 C5 C6 F1 2.6(6) . . . . ?
N5 C5 C6 C7 -177.8(4) . . . . ?
N5 C5 C10 F5 -0.6(6) . . . . ?
N5 C5 C10 C9 178.8(4) . . . . ?
C1 N1 N2 P2 -130.4(3) . . . . ?
C1 N1 N2 C2 94.6(4) . . . . ?
C3 N3 N4 P2 -131.2(3) . . . . ?
C3 N3 N4 C4 103.0(4) . . . . ?
C5 C6 C7 F2 179.9(4) . . . . ?
C5 C6 C7 C8 -1.0(6) . . . . ?
C6 C5 C10 F5 -179.8(3) . . . . ?
C6 C5 C10 C9 -0.5(6) . . . . ?
C6 C7 C8 F3 -178.5(4) . . . . ?
C6 C7 C8 C9 -0.6(6) . . . . ?
C7 C8 C9 F4 -178.7(3) . . . . ?
C7 C8 C9 C10 1.5(6) . . . . ?
C8 C9 C10 F5 178.3(3) . . . . ?
C8 C9 C10 C5 -1.0(6) . . . . ?
C10 C5 C6 F1 -178.1(3) . . . . ?
C10 C5 C6 C7 1.5(6) . . . . ?
